data_7020355
loop_
_publ_author_name
'Ortiz de la Tabla, Laura'
'Matas, Inmaculada'
'Alvarez, Eleuterio'
'Palma, Pilar'
'C\'ampora, Juan'

_publ_section_title
;
 Migratory insertion reactions of nickel and palladium \s-alkyl complexes
 with a phosphinito-imine ligand.
;
_journal_issue 48
_journal_name_full 'Dalton transactions (Cambridge, England : 2003)'
_journal_page_first 14524
_journal_page_last 14539
_journal_paper_doi 10.1039/c2dt31334k
_journal_volume 41
_journal_year 2012
_chemical_formula_moiety 'C32 H12 B F24, C33 H50 N2 O2 P Pd'
_chemical_formula_sum 'C65 H62 B F24 N2 O2 P Pd'
_chemical_formula_weight 1507.35
_chemical_name_systematic
;
?
;
_space_group_IT_number 2
_symmetry_cell_setting triclinic
_symmetry_space_group_name_Hall '-P 1'
_symmetry_space_group_name_H-M 'P -1'
_atom_sites_solution_hydrogens geom
_atom_sites_solution_primary direct
_atom_sites_solution_secondary difmap
_audit_creation_method SHELXL-97
_cell_angle_alpha 106.599(4)
_cell_angle_beta 96.181(4)
_cell_angle_gamma 92.774(4)
_cell_formula_units_Z 2
_cell_length_a 12.3365(9)
_cell_length_b 13.3092(11)
_cell_length_c 21.2562(18)
_cell_measurement_reflns_used 7890
_cell_measurement_temperature 100(2)
_cell_measurement_theta_max 27.86
_cell_measurement_theta_min 2.45
_cell_volume 3313.7(5)
_computing_cell_refinement 'APEX2 Software Suite (Bruker, 2007)'
_computing_data_collection 'APEX2 Software Suite (Bruker, 2007)'
_computing_data_reduction 'APEX2 Software Suite (Bruker, 2007)'
_computing_molecular_graphics 'SHELXTL (Sheldrick, 2008)'
_computing_publication_material 'SHELXTL and publCIF (Westrip, 2010)'
_computing_structure_refinement 'SHELXL97 (Sheldrick, 2008)'
_computing_structure_solution 'SIR2002 (Burla et al., 2003)'
_diffrn_ambient_temperature 100(2)
_diffrn_detector_area_resol_mean 8.26
_diffrn_measured_fraction_theta_full 0.988
_diffrn_measured_fraction_theta_max 0.988
_diffrn_measurement_device_type
;
Bruker-Nonius X8kappa APEX II CCD area detector
;
_diffrn_measurement_method 'phi and omega scans with narrow frames'
_diffrn_radiation_monochromator graphite
_diffrn_radiation_source 'fine-focus sealed tube'
_diffrn_radiation_type MoK\a
_diffrn_radiation_wavelength 0.71073
_diffrn_reflns_av_R_equivalents 0.0000
_diffrn_reflns_av_sigmaI/netI 0.0690
_diffrn_reflns_limit_h_max 14
_diffrn_reflns_limit_h_min -14
_diffrn_reflns_limit_k_max 15
_diffrn_reflns_limit_k_min -15
_diffrn_reflns_limit_l_max 25
_diffrn_reflns_limit_l_min 0
_diffrn_reflns_number 11840
_diffrn_reflns_theta_full 25.25
_diffrn_reflns_theta_max 25.25
_diffrn_reflns_theta_min 1.60
_diffrn_standards_decay_% 0
_exptl_absorpt_coefficient_mu 0.417
_exptl_absorpt_correction_T_max 0.9675
_exptl_absorpt_correction_T_min 0.8869
_exptl_absorpt_correction_type multi-scan
_exptl_absorpt_process_details
;
program SADABS, Bruker (2001).
;
_exptl_crystal_colour colourless
_exptl_crystal_density_diffrn 1.511
_exptl_crystal_density_method 'not measured'
_exptl_crystal_description prism
_exptl_crystal_F_000 1528
_exptl_crystal_size_max 0.31
_exptl_crystal_size_mid 0.24
_exptl_crystal_size_min 0.08
_refine_diff_density_max 1.039
_refine_diff_density_min -1.068
_refine_diff_density_rms 0.104
_refine_ls_extinction_method none
_refine_ls_goodness_of_fit_ref 1.089
_refine_ls_hydrogen_treatment constr
_refine_ls_matrix_type fullcycle
_refine_ls_number_parameters 931
_refine_ls_number_reflns 11840
_refine_ls_number_restraints 138
_refine_ls_restrained_S_all 1.163
_refine_ls_R_factor_all 0.0805
_refine_ls_R_factor_gt 0.0615
_refine_ls_shift/su_max 0.004
_refine_ls_shift/su_mean 0.000
_refine_ls_structure_factor_coef Fsqd
_refine_ls_weighting_details 'calc w=1/[\s^2^(Fo^2^)+(0.0832P)^2^+6.0209P] where P=(Fo^2^+2Fc^2^)/3'
_refine_ls_weighting_scheme calc
_refine_ls_wR_factor_gt 0.1605
_refine_ls_wR_factor_ref 0.1719
_reflns_number_gt 9326
_reflns_number_total 11840
_reflns_threshold_expression >2sigma(I)
_cod_data_source_file c2dt31334k.txt
_cod_data_source_block 8b
_cod_depositor_comments
;
The following automatic conversions were performed:

'_symmetry_cell_setting' value 'Triclinic' changed to 'triclinic'
according to /home/saulius/struct/CIF-dictionaries/cif_core.dic
dictionary named 'cif_core.dic' version 2.4.2 from 2011-04-26.

Automatic conversion script
Id: cif_fix_values 1891 2012-01-12 08:04:46Z andrius 
;
_cod_database_code 7020355

loop_
_symmetry_equiv_pos_as_xyz
'x, y, z'
'-x, -y, -z'

loop_
_atom_site_label
_atom_site_type_symbol
_atom_site_fract_x
_atom_site_fract_y
_atom_site_fract_z
_atom_site_U_iso_or_equiv
_atom_site_adp_type
_atom_site_occupancy
_atom_site_symmetry_multiplicity
_atom_site_calc_flag
_atom_site_refinement_flags
_atom_site_disorder_assembly
_atom_site_disorder_group
Pd1 Pd 0.65804(3) 0.11481(3) 0.774431(18) 0.02491(11) Uani 1 1 d . . .
P1 P 0.58580(9) 0.26595(9) 0.78223(6) 0.0237(2) Uani 1 1 d . . .
O1 O 0.5316(3) 0.2480(2) 0.70331(15) 0.0284(7) Uani 1 1 d . . .
O2 O 0.8056(5) 0.2174(5) 0.8829(3) 0.0882(17) Uani 1 1 d . . .
N1 N 0.5731(3) 0.0774(3) 0.6748(2) 0.0282(9) Uani 1 1 d . . .
N2 N 0.7307(3) -0.0275(3) 0.7564(2) 0.0319(9) Uani 1 1 d . . .
C1 C 0.5613(4) -0.0281(4) 0.6296(2) 0.0288(10) Uani 1 1 d . . .
C2 C 0.6504(4) -0.0626(4) 0.5952(2) 0.0319(11) Uani 1 1 d . . .
C3 C 0.6434(4) -0.1677(4) 0.5583(2) 0.0352(11) Uani 1 1 d . . .
H3 H 0.7007 -0.1936 0.5350 0.042 Uiso 1 1 calc R . .
C4 C 0.5528(5) -0.2345(4) 0.5557(2) 0.0379(12) Uani 1 1 d . . .
H4 H 0.5498 -0.3046 0.5306 0.045 Uiso 1 1 calc R . .
C5 C 0.4675(4) -0.1989(4) 0.5894(2) 0.0341(12) Uani 1 1 d . . .
H5 H 0.4071 -0.2452 0.5868 0.041 Uiso 1 1 calc R . .
C6 C 0.4694(4) -0.0947(4) 0.6275(2) 0.0308(11) Uani 1 1 d . . .
C7 C 0.7495(4) 0.0129(4) 0.5983(3) 0.0388(12) Uani 1 1 d . . .
H7 H 0.7625 0.0620 0.6431 0.047 Uiso 1 1 calc R . .
C8 C 0.8532(5) -0.0437(5) 0.5851(4) 0.0620(19) Uani 1 1 d . . .
H8A H 0.8699 -0.0798 0.6177 0.093 Uiso 1 1 calc R . .
H8B H 0.9130 0.0067 0.5874 0.093 Uiso 1 1 calc R . .
H8C H 0.8419 -0.0937 0.5418 0.093 Uiso 1 1 calc R . .
C9 C 0.7262(6) 0.0780(5) 0.5491(3) 0.0603(18) Uani 1 1 d . . .
H9A H 0.7121 0.0314 0.5048 0.090 Uiso 1 1 calc R . .
H9B H 0.7886 0.1261 0.5526 0.090 Uiso 1 1 calc R . .
H9C H 0.6635 0.1166 0.5595 0.090 Uiso 1 1 calc R . .
C10 C 0.3784(4) -0.0581(4) 0.6694(2) 0.0299(11) Uani 1 1 d . . .
H10 H 0.3779 0.0182 0.6779 0.036 Uiso 1 1 calc R . .
C11 C 0.4031(5) -0.0804(4) 0.7357(3) 0.0405(12) Uani 1 1 d . . .
H11A H 0.4060 -0.1548 0.7285 0.061 Uiso 1 1 calc R . .
H11B H 0.3467 -0.0559 0.7627 0.061 Uiso 1 1 calc R . .
H11C H 0.4723 -0.0447 0.7577 0.061 Uiso 1 1 calc R . .
C12 C 0.2652(5) -0.1084(5) 0.6352(3) 0.0506(15) Uani 1 1 d . . .
H12A H 0.2537 -0.0994 0.5919 0.076 Uiso 1 1 calc R . .
H12B H 0.2102 -0.0754 0.6609 0.076 Uiso 1 1 calc R . .
H12C H 0.2607 -0.1821 0.6316 0.076 Uiso 1 1 calc R . .
C13 C 0.5239(4) 0.1508(4) 0.6587(2) 0.0304(11) Uani 1 1 d . . .
C14 C 0.4543(5) 0.1465(4) 0.5965(3) 0.0405(13) Uani 1 1 d . . .
H14A H 0.4545 0.0782 0.5653 0.061 Uiso 1 1 calc R . .
H14B H 0.4825 0.1991 0.5783 0.061 Uiso 1 1 calc R . .
H14C H 0.3809 0.1593 0.6056 0.061 Uiso 1 1 calc R . .
C15 C 0.6774(4) 0.3837(4) 0.7950(2) 0.0303(11) Uani 1 1 d . . .
H15 H 0.6396 0.4312 0.7741 0.036 Uiso 1 1 calc R . .
C16 C 0.7077(5) 0.4409(4) 0.8686(3) 0.0416(13) Uani 1 1 d . . .
H16A H 0.7452 0.3955 0.8898 0.062 Uiso 1 1 calc R . .
H16B H 0.6425 0.4601 0.8884 0.062 Uiso 1 1 calc R . .
H16C H 0.7546 0.5032 0.8738 0.062 Uiso 1 1 calc R . .
C17 C 0.7789(4) 0.3534(4) 0.7617(3) 0.0411(13) Uani 1 1 d . . .
H17A H 0.8273 0.4153 0.7683 0.062 Uiso 1 1 calc R . .
H17B H 0.7582 0.3211 0.7152 0.062 Uiso 1 1 calc R . .
H17C H 0.8156 0.3048 0.7806 0.062 Uiso 1 1 calc R . .
C18 C 0.4666(4) 0.3036(4) 0.8249(2) 0.0269(10) Uani 1 1 d . . .
H18 H 0.4897 0.3209 0.8726 0.032 Uiso 1 1 calc R . .
C19 C 0.4188(4) 0.4001(4) 0.8111(3) 0.0384(12) Uani 1 1 d . . .
H19A H 0.3991 0.3864 0.7643 0.058 Uiso 1 1 calc R . .
H19B H 0.4724 0.4594 0.8271 0.058 Uiso 1 1 calc R . .
H19C H 0.3550 0.4153 0.8332 0.058 Uiso 1 1 calc R . .
C20 C 0.3807(4) 0.2105(4) 0.8055(3) 0.0331(11) Uani 1 1 d . . .
H20A H 0.3225 0.2268 0.8325 0.050 Uiso 1 1 calc R . .
H20B H 0.4135 0.1498 0.8122 0.050 Uiso 1 1 calc R . .
H20C H 0.3519 0.1962 0.7598 0.050 Uiso 1 1 calc R . .
C21 C 0.7368(4) 0.1555(4) 0.8668(3) 0.0352(11) Uani 1 1 d U . .
C22 C 0.6932(6) 0.0812(7) 0.9052(4) 0.075(2) Uani 1 1 d U . .
H22A H 0.6197 0.0525 0.8850 0.090 Uiso 1 1 calc R . .
H22B H 0.7388 0.0228 0.9003 0.090 Uiso 1 1 calc R . .
C23 C 0.6905(7) 0.1301(7) 0.9744(4) 0.077(2) Uani 1 1 d U . .
C24 C 0.8005(5) 0.1683(7) 1.0057(4) 0.075(2) Uani 1 1 d . . .
H24A H 0.8487 0.1136 0.9927 0.112 Uiso 1 1 calc R . .
H24B H 0.8018 0.1888 1.0529 0.112 Uiso 1 1 calc R . .
H24C H 0.8242 0.2279 0.9922 0.112 Uiso 1 1 calc R . .
C25 C 0.6527(9) 0.0377(7) 1.0031(5) 0.096(3) Uani 1 1 d . . .
H25A H 0.5920 -0.0047 0.9741 0.145 Uiso 1 1 calc R . .
H25B H 0.6312 0.0671 1.0462 0.145 Uiso 1 1 calc R . .
H25C H 0.7123 -0.0052 1.0062 0.145 Uiso 1 1 calc R . .
C26 C 0.6054(5) 0.2083(4) 0.9773(4) 0.0601(19) Uani 1 1 d . . .
C27 C 0.6321(5) 0.3141(5) 1.0053(4) 0.0561(17) Uani 1 1 d . . .
H27 H 0.7052 0.3399 1.0153 0.067 Uiso 1 1 calc R . .
C28 C 0.5515(5) 0.3827(4) 1.0187(3) 0.0477(14) Uani 1 1 d . . .
H28 H 0.5704 0.4543 1.0378 0.057 Uiso 1 1 calc R . .
C29 C 0.4437(5) 0.3452(5) 1.0039(3) 0.0474(14) Uani 1 1 d . . .
H29 H 0.3895 0.3913 1.0140 0.057 Uiso 1 1 calc R . .
C30 C 0.4154(5) 0.2411(4) 0.9745(3) 0.0398(13) Uani 1 1 d . . .
H30 H 0.3421 0.2160 0.9639 0.048 Uiso 1 1 calc R . .
C31 C 0.4956(5) 0.1731(4) 0.9603(3) 0.0450(14) Uani 1 1 d . . .
H31 H 0.4759 0.1022 0.9389 0.054 Uiso 1 1 calc R . .
C32 C 0.7638(4) -0.1076(4) 0.7393(3) 0.0325(11) Uani 1 1 d . . .
C33 C 0.8056(5) -0.2094(4) 0.7174(3) 0.0443(13) Uani 1 1 d . . .
H33A H 0.7840 -0.2520 0.7443 0.066 Uiso 1 1 calc R . .
H33B H 0.8840 -0.2011 0.7212 0.066 Uiso 1 1 calc R . .
H33C H 0.7766 -0.2430 0.6720 0.066 Uiso 1 1 calc R . .
B1 B 0.1058(4) 0.6096(4) 0.7468(2) 0.0199(10) Uani 1 1 d . . .
C34 C 0.0725(3) 0.7159(3) 0.7993(2) 0.0204(9) Uani 1 1 d . . .
C35 C 0.1131(3) 0.8168(3) 0.8002(2) 0.0238(9) Uani 1 1 d . . .
H35 H 0.1660 0.8229 0.7731 0.029 Uiso 1 1 calc R . .
C36 C 0.0772(4) 0.9074(3) 0.8398(2) 0.0272(10) Uani 1 1 d . . .
C37 C -0.0005(4) 0.9030(4) 0.8815(2) 0.0275(10) Uani 1 1 d . . .
H37 H -0.0241 0.9641 0.9083 0.033 Uiso 1 1 calc R . .
C38 C -0.0422(3) 0.8043(3) 0.8821(2) 0.0245(9) Uani 1 1 d . . .
C39 C -0.0069(3) 0.7137(3) 0.8417(2) 0.0222(9) Uani 1 1 d . . .
H39 H -0.0369 0.6489 0.8428 0.027 Uiso 1 1 calc R . .
C40 C 0.1253(5) 1.0123(4) 0.8391(3) 0.0393(13) Uani 1 1 d . . .
C41 C -0.1279(4) 0.7973(4) 0.9257(2) 0.0315(11) Uani 1 1 d . . .
C42 C 0.0902(3) 0.5037(3) 0.7707(2) 0.0211(9) Uani 1 1 d . . .
C43 C 0.1082(3) 0.5045(3) 0.8372(2) 0.0226(9) Uani 1 1 d . . .
H43 H 0.1250 0.5685 0.8698 0.027 Uiso 1 1 calc R . .
C44 C 0.1016(3) 0.4124(4) 0.8559(2) 0.0301(11) Uani 1 1 d . A .
C45 C 0.0780(4) 0.3160(4) 0.8093(3) 0.0387(13) Uani 1 1 d . . .
H45 H 0.0731 0.2546 0.8218 0.046 Uiso 1 1 calc R . .
C46 C 0.0620(4) 0.3125(4) 0.7437(3) 0.0387(13) Uani 1 1 d . . .
C47 C 0.0678(4) 0.4051(3) 0.7249(2) 0.0271(10) Uani 1 1 d . . .
H47 H 0.0563 0.4003 0.6802 0.033 Uiso 1 1 calc R . .
C48 C 0.1176(4) 0.4158(4) 0.9272(3) 0.0402(13) Uani 1 1 d . . .
C49 C 0.0379(6) 0.2082(4) 0.6923(3) 0.063(2) Uani 1 1 d . . .
C50 C 0.0241(3) 0.5997(3) 0.6785(2) 0.0203(9) Uani 1 1 d . . .
C51 C -0.0824(3) 0.5510(3) 0.6677(2) 0.0226(9) Uani 1 1 d . . .
H51 H -0.1052 0.5214 0.6992 0.027 Uiso 1 1 calc R . .
C52 C -0.1547(3) 0.5449(4) 0.6124(2) 0.0283(10) Uani 1 1 d . B .
C53 C -0.1245(4) 0.5870(3) 0.5633(2) 0.0271(10) Uani 1 1 d . . .
H53 H -0.1729 0.5822 0.5256 0.032 Uiso 1 1 calc R . .
C54 C -0.0202(4) 0.6364(3) 0.5724(2) 0.0261(10) Uani 1 1 d . . .
C55 C 0.0511(3) 0.6432(3) 0.6285(2) 0.0231(9) Uani 1 1 d . . .
H55 H 0.1200 0.6780 0.6335 0.028 Uiso 1 1 calc R . .
C56 C -0.2659(3) 0.4936(3) 0.60519(17) 0.0415(13) Uani 1 1 d D . .
C57 C 0.0155(4) 0.6840(4) 0.5215(2) 0.0353(12) Uani 1 1 d . . .
C58 C 0.2337(3) 0.6135(3) 0.7342(2) 0.0212(9) Uani 1 1 d . . .
C59 C 0.3207(3) 0.6701(3) 0.7811(2) 0.0212(9) Uani 1 1 d . . .
H59 H 0.3055 0.7153 0.8209 0.025 Uiso 1 1 calc R . .
C60 C 0.4287(3) 0.6598(3) 0.7693(2) 0.0224(9) Uani 1 1 d . . .
C61 C 0.4556(3) 0.5929(3) 0.7118(2) 0.0249(10) Uani 1 1 d . . .
H61 H 0.5282 0.5870 0.7042 0.030 Uiso 1 1 calc R . .
C62 C 0.3714(3) 0.5347(3) 0.6655(2) 0.0238(9) Uani 1 1 d . . .
C63 C 0.2634(3) 0.5461(3) 0.6764(2) 0.0230(9) Uani 1 1 d . . .
H63 H 0.2085 0.5073 0.6440 0.028 Uiso 1 1 calc R . .
C64 C 0.5215(3) 0.7207(3) 0.8195(2) 0.0276(10) Uani 1 1 d . . .
C65 C 0.3986(4) 0.4610(4) 0.6032(2) 0.0304(11) Uani 1 1 d . . .
F1 F 0.1368(3) 1.0167(2) 0.77815(16) 0.0527(9) Uani 1 1 d . . .
F2 F 0.2267(3) 1.0361(3) 0.87257(19) 0.0649(11) Uani 1 1 d . . .
F3 F 0.0673(3) 1.0912(2) 0.86628(19) 0.0664(12) Uani 1 1 d . . .
F4 F -0.1430(4) 0.7051(3) 0.9342(2) 0.0925(17) Uani 1 1 d . . .
F5 F -0.2252(3) 0.8169(4) 0.90024(19) 0.0814(14) Uani 1 1 d . . .
F6 F -0.1097(3) 0.8680(3) 0.98337(16) 0.0654(11) Uani 1 1 d . . .
F7A F 0.1757(7) 0.3335(6) 0.9348(4) 0.0618(15) Uani 0.50 1 d PDU A 1
F8A F 0.1631(7) 0.4966(6) 0.9662(4) 0.0611(19) Uani 0.50 1 d PDU A 1
F9A F 0.0193(6) 0.3911(7) 0.9441(4) 0.059(2) Uani 0.50 1 d PDU A 1
F7B F 0.2220(7) 0.4007(7) 0.9477(4) 0.0687(16) Uani 0.50 1 d PDU A 2
F8B F 0.1121(6) 0.5192(5) 0.9706(3) 0.0503(19) Uani 0.50 1 d PDU A 2
F9B F 0.0546(7) 0.3562(6) 0.9477(4) 0.0635(18) Uani 0.50 1 d PDU A 2
F10 F -0.0184(4) 0.2136(3) 0.6370(2) 0.0868(16) Uani 1 1 d . . .
F11 F -0.0223(4) 0.1397(3) 0.7138(2) 0.0925(16) Uani 1 1 d . . .
F12 F 0.1241(4) 0.1604(4) 0.6778(3) 0.1043(18) Uani 1 1 d . . .
F13 F -0.0433(4) 0.6468(4) 0.46325(18) 0.0940(17) Uani 1 1 d . . .
F14 F 0.1190(3) 0.6663(3) 0.51069(17) 0.0553(9) Uani 1 1 d . . .
F15 F 0.0199(3) 0.7881(3) 0.54058(19) 0.0643(11) Uani 1 1 d . . .
F16A F -0.3428(4) 0.5640(4) 0.5964(3) 0.0468(12) Uani 0.50 1 d PDU B 1
F17A F -0.2965(5) 0.4766(5) 0.6596(2) 0.0465(13) Uani 0.50 1 d PDU B 1
F18A F -0.2980(5) 0.4133(4) 0.5554(2) 0.0550(14) Uani 0.50 1 d PDU B 1
F16B F -0.3176(5) 0.5284(5) 0.6548(2) 0.0563(14) Uani 0.50 1 d PDU B 2
F17B F -0.2575(5) 0.3891(4) 0.6042(3) 0.0513(13) Uani 0.50 1 d PDU B 2
F18B F -0.3250(5) 0.4790(5) 0.5484(2) 0.0579(14) Uani 0.50 1 d PDU B 2
F19 F 0.4810(2) 0.4045(2) 0.61310(15) 0.0402(7) Uani 1 1 d . . .
F20 F 0.4285(4) 0.5104(3) 0.56027(17) 0.0667(11) Uani 1 1 d . . .
F21 F 0.3147(2) 0.3918(3) 0.57022(16) 0.0531(9) Uani 1 1 d . . .
F22 F 0.5825(2) 0.6576(2) 0.84520(16) 0.0470(8) Uani 1 1 d . . .
F23 F 0.4892(2) 0.7921(3) 0.87005(15) 0.0495(8) Uani 1 1 d . . .
F24 F 0.5911(2) 0.7722(2) 0.79287(14) 0.0427(8) Uani 1 1 d . . .

loop_
_atom_site_aniso_label
_atom_site_aniso_U_11
_atom_site_aniso_U_22
_atom_site_aniso_U_33
_atom_site_aniso_U_23
_atom_site_aniso_U_13
_atom_site_aniso_U_12
Pd1 0.02084(18) 0.01665(18) 0.0377(2) 0.00785(14) 0.00743(14) -0.00209(13)
P1 0.0272(6) 0.0152(5) 0.0295(6) 0.0071(5) 0.0078(5) -0.0034(5)
O1 0.0399(19) 0.0149(15) 0.0309(17) 0.0074(13) 0.0072(14) -0.0018(13)
O2 0.088(4) 0.084(4) 0.083(4) 0.022(3) -0.010(3) -0.017(3)
N1 0.026(2) 0.0165(19) 0.039(2) 0.0044(17) 0.0078(17) -0.0053(16)
N2 0.029(2) 0.024(2) 0.040(2) 0.0054(18) 0.0022(18) 0.0019(18)
C1 0.033(3) 0.019(2) 0.031(3) 0.0040(19) 0.005(2) -0.005(2)
C2 0.031(3) 0.026(3) 0.036(3) 0.004(2) 0.007(2) -0.004(2)
C3 0.042(3) 0.027(3) 0.034(3) 0.003(2) 0.012(2) 0.003(2)
C4 0.059(3) 0.018(2) 0.032(3) 0.000(2) 0.010(2) -0.007(2)
C5 0.043(3) 0.021(2) 0.036(3) 0.006(2) 0.009(2) -0.012(2)
C6 0.036(3) 0.024(2) 0.032(3) 0.008(2) 0.007(2) -0.005(2)
C7 0.035(3) 0.029(3) 0.045(3) -0.002(2) 0.016(2) -0.005(2)
C8 0.044(3) 0.045(4) 0.082(5) -0.011(3) 0.029(3) -0.009(3)
C9 0.062(4) 0.056(4) 0.061(4) 0.019(3) 0.011(3) -0.031(3)
C10 0.033(3) 0.019(2) 0.038(3) 0.009(2) 0.008(2) -0.0094(19)
C11 0.043(3) 0.040(3) 0.043(3) 0.016(2) 0.013(2) 0.003(2)
C12 0.037(3) 0.056(4) 0.054(4) 0.013(3) 0.004(3) -0.020(3)
C13 0.034(3) 0.022(2) 0.035(3) 0.008(2) 0.011(2) -0.008(2)
C14 0.057(3) 0.027(3) 0.036(3) 0.011(2) -0.001(2) -0.006(2)
C15 0.035(3) 0.019(2) 0.036(3) 0.008(2) 0.007(2) -0.011(2)
C16 0.049(3) 0.026(3) 0.043(3) 0.003(2) 0.004(2) -0.013(2)
C17 0.040(3) 0.035(3) 0.049(3) 0.014(2) 0.015(2) -0.016(2)
C18 0.028(2) 0.025(2) 0.030(2) 0.0110(19) 0.0070(19) 0.0014(19)
C19 0.040(3) 0.032(3) 0.046(3) 0.013(2) 0.010(2) 0.009(2)
C20 0.023(2) 0.035(3) 0.041(3) 0.011(2) 0.006(2) -0.003(2)
C21 0.031(2) 0.028(2) 0.046(3) 0.010(2) 0.006(2) 0.002(2)
C22 0.062(4) 0.106(5) 0.069(4) 0.043(3) 0.005(3) 0.026(3)
C23 0.072(4) 0.072(4) 0.085(4) 0.018(3) 0.002(3) 0.011(3)
C24 0.041(4) 0.112(7) 0.086(5) 0.051(5) 0.004(3) 0.029(4)
C25 0.139(9) 0.089(7) 0.081(6) 0.047(5) 0.026(6) 0.043(6)
C26 0.035(3) 0.024(3) 0.115(6) 0.017(3) -0.009(3) -0.001(2)
C27 0.040(3) 0.031(3) 0.091(5) 0.015(3) -0.007(3) -0.006(3)
C28 0.073(4) 0.023(3) 0.044(3) 0.005(2) 0.007(3) 0.003(3)
C29 0.058(4) 0.049(4) 0.039(3) 0.011(3) 0.017(3) 0.019(3)
C30 0.039(3) 0.042(3) 0.042(3) 0.018(3) 0.008(2) 0.001(2)
C31 0.046(3) 0.027(3) 0.062(4) 0.019(3) -0.004(3) -0.006(2)
C32 0.024(2) 0.031(3) 0.039(3) 0.007(2) -0.002(2) 0.004(2)
C33 0.047(3) 0.034(3) 0.050(3) 0.006(3) 0.009(3) 0.018(3)
B1 0.017(2) 0.018(2) 0.026(3) 0.007(2) 0.0069(19) -0.0021(19)
C34 0.020(2) 0.018(2) 0.024(2) 0.0075(17) 0.0031(17) -0.0014(17)
C35 0.025(2) 0.020(2) 0.027(2) 0.0071(18) 0.0091(18) -0.0028(18)
C36 0.030(2) 0.020(2) 0.033(3) 0.0091(19) 0.0073(19) -0.0007(19)
C37 0.029(2) 0.024(2) 0.029(2) 0.0059(19) 0.0065(19) 0.0049(19)
C38 0.020(2) 0.025(2) 0.028(2) 0.0059(19) 0.0063(18) 0.0012(18)
C39 0.018(2) 0.021(2) 0.029(2) 0.0101(18) 0.0028(17) -0.0028(17)
C40 0.059(4) 0.020(3) 0.041(3) 0.007(2) 0.023(3) -0.001(2)
C41 0.030(3) 0.030(3) 0.032(3) 0.004(2) 0.010(2) -0.002(2)
C42 0.0096(19) 0.020(2) 0.035(2) 0.0089(19) 0.0056(17) -0.0015(16)
C43 0.014(2) 0.020(2) 0.035(2) 0.0095(19) 0.0046(17) -0.0033(17)
C44 0.017(2) 0.033(3) 0.047(3) 0.022(2) 0.0052(19) -0.0019(19)
C45 0.032(3) 0.026(3) 0.060(4) 0.022(2) -0.009(2) -0.006(2)
C46 0.040(3) 0.016(2) 0.053(3) 0.007(2) -0.014(2) -0.003(2)
C47 0.027(2) 0.021(2) 0.034(3) 0.0104(19) 0.0013(19) -0.0002(19)
C48 0.037(3) 0.048(3) 0.046(3) 0.031(3) 0.007(2) 0.002(3)
C49 0.098(6) 0.021(3) 0.060(4) 0.011(3) -0.023(4) -0.005(3)
C50 0.019(2) 0.014(2) 0.026(2) 0.0019(17) 0.0074(17) -0.0010(16)
C51 0.019(2) 0.024(2) 0.029(2) 0.0113(19) 0.0096(17) 0.0000(18)
C52 0.021(2) 0.030(3) 0.035(3) 0.010(2) 0.0053(19) -0.0015(19)
C53 0.024(2) 0.027(2) 0.030(2) 0.008(2) 0.0034(18) 0.0017(19)
C54 0.032(2) 0.022(2) 0.024(2) 0.0055(18) 0.0112(19) 0.0006(19)
C55 0.021(2) 0.016(2) 0.032(2) 0.0059(18) 0.0106(18) -0.0030(17)
C56 0.030(3) 0.055(4) 0.040(3) 0.020(3) -0.001(2) -0.009(3)
C57 0.043(3) 0.028(3) 0.038(3) 0.014(2) 0.008(2) -0.005(2)
C58 0.014(2) 0.018(2) 0.031(2) 0.0079(18) 0.0050(17) -0.0025(17)
C59 0.023(2) 0.015(2) 0.024(2) 0.0049(17) 0.0042(17) -0.0041(17)
C60 0.019(2) 0.017(2) 0.032(2) 0.0089(18) 0.0053(18) -0.0045(17)
C61 0.016(2) 0.023(2) 0.037(3) 0.010(2) 0.0073(18) -0.0006(18)
C62 0.020(2) 0.020(2) 0.031(2) 0.0069(19) 0.0086(18) -0.0008(18)
C63 0.019(2) 0.019(2) 0.029(2) 0.0049(18) 0.0058(17) -0.0033(17)
C64 0.021(2) 0.023(2) 0.036(3) 0.007(2) 0.0041(19) -0.0060(19)
C65 0.020(2) 0.032(3) 0.037(3) 0.005(2) 0.0077(19) 0.005(2)
F1 0.089(3) 0.0276(16) 0.0508(19) 0.0173(14) 0.0324(18) 0.0035(16)
F2 0.073(3) 0.0368(19) 0.081(3) 0.0191(18) 0.004(2) -0.0286(18)
F3 0.105(3) 0.0197(16) 0.088(3) 0.0163(17) 0.063(2) 0.0179(18)
F4 0.142(4) 0.046(2) 0.124(4) 0.041(2) 0.113(4) 0.031(2)
F5 0.0232(17) 0.162(5) 0.064(2) 0.040(3) 0.0111(16) -0.003(2)
F6 0.056(2) 0.079(3) 0.0425(19) -0.0167(18) 0.0294(16) -0.0244(19)
F7A 0.076(4) 0.068(4) 0.056(3) 0.039(3) 0.003(3) 0.026(3)
F8A 0.081(5) 0.062(4) 0.044(3) 0.027(3) -0.005(4) -0.003(4)
F9A 0.048(4) 0.079(5) 0.067(3) 0.044(4) 0.020(4) 0.007(3)
F7B 0.075(4) 0.082(4) 0.054(3) 0.028(3) -0.002(3) 0.023(3)
F8B 0.068(5) 0.051(4) 0.036(3) 0.023(3) 0.000(4) 0.002(4)
F9B 0.072(4) 0.069(5) 0.065(3) 0.044(3) 0.017(3) 0.003(3)
F10 0.146(4) 0.0280(18) 0.067(3) 0.0108(17) -0.050(3) -0.021(2)
F11 0.137(4) 0.035(2) 0.095(3) 0.024(2) -0.022(3) -0.036(2)
F12 0.105(4) 0.062(3) 0.106(4) -0.038(3) 0.001(3) 0.033(3)
F13 0.092(3) 0.146(4) 0.047(2) 0.056(3) -0.020(2) -0.069(3)
F14 0.063(2) 0.056(2) 0.064(2) 0.0326(18) 0.0421(18) 0.0137(17)
F15 0.100(3) 0.039(2) 0.077(3) 0.0350(18) 0.054(2) 0.0212(19)
F16A 0.0374(18) 0.0477(19) 0.0556(19) 0.0159(15) 0.0058(15) 0.0022(15)
F17A 0.0405(19) 0.055(2) 0.0506(19) 0.0257(15) 0.0079(15) -0.0035(16)
F18A 0.0446(19) 0.052(2) 0.061(2) 0.0050(16) 0.0111(16) -0.0030(16)
F16B 0.0449(19) 0.056(2) 0.063(2) 0.0063(16) 0.0163(16) 0.0007(17)
F17B 0.0439(19) 0.0525(19) 0.0561(19) 0.0149(16) 0.0090(16) -0.0089(16)
F18B 0.0515(19) 0.063(2) 0.060(2) 0.0212(16) 0.0014(16) -0.0036(16)
F19 0.0270(15) 0.0298(16) 0.0539(19) -0.0041(14) 0.0048(13) 0.0059(12)
F20 0.112(3) 0.050(2) 0.051(2) 0.0181(17) 0.051(2) 0.024(2)
F21 0.0224(15) 0.061(2) 0.051(2) -0.0226(16) 0.0054(13) -0.0004(14)
F22 0.0399(17) 0.0416(18) 0.057(2) 0.0209(16) -0.0173(14) -0.0084(14)
F23 0.0306(16) 0.053(2) 0.0451(18) -0.0139(15) 0.0017(13) -0.0098(14)
F24 0.0299(15) 0.0506(19) 0.0472(18) 0.0201(15) -0.0007(13) -0.0242(14)

loop_
_atom_type_symbol
_atom_type_description
_atom_type_scat_dispersion_real
_atom_type_scat_dispersion_imag
_atom_type_scat_source
C C 0.0033 0.0016 'International Tables Vol C Tables 4.2.6.8 and 6.1.1.4'
H H 0.0000 0.0000 'International Tables Vol C Tables 4.2.6.8 and 6.1.1.4'
B B 0.0013 0.0007 'International Tables Vol C Tables 4.2.6.8 and 6.1.1.4'
N N 0.0061 0.0033 'International Tables Vol C Tables 4.2.6.8 and 6.1.1.4'
O O 0.0106 0.0060 'International Tables Vol C Tables 4.2.6.8 and 6.1.1.4'
F F 0.0171 0.0103 'International Tables Vol C Tables 4.2.6.8 and 6.1.1.4'
P P 0.1023 0.0942 'International Tables Vol C Tables 4.2.6.8 and 6.1.1.4'
Pd Pd -0.9988 1.0072 'International Tables Vol C Tables 4.2.6.8 and 6.1.1.4'

loop_
_geom_angle_atom_site_label_1
_geom_angle_atom_site_label_2
_geom_angle_atom_site_label_3
_geom_angle
C21 Pd1 N2 88.21(19)
C21 Pd1 N1 177.73(18)
N2 Pd1 N1 93.79(15)
C21 Pd1 P1 96.55(15)
N2 Pd1 P1 173.41(12)
N1 Pd1 P1 81.38(11)
O1 P1 C15 99.92(19)
O1 P1 C18 100.4(2)
C15 P1 C18 108.5(2)
O1 P1 Pd1 101.14(12)
C15 P1 Pd1 118.52(18)
C18 P1 Pd1 123.10(15)
C13 O1 P1 120.2(3)
C13 N1 C1 119.9(4)
C13 N1 Pd1 117.3(3)
C1 N1 Pd1 122.5(3)
C32 N2 Pd1 171.9(4)
C6 C1 C2 122.7(4)
C6 C1 N1 119.3(4)
C2 C1 N1 117.5(4)
C3 C2 C1 116.9(4)
C3 C2 C7 122.0(4)
C1 C2 C7 121.2(4)
C4 C3 C2 121.1(5)
C5 C4 C3 120.8(5)
C4 C5 C6 121.1(4)
C5 C6 C1 117.5(5)
C5 C6 C10 120.6(4)
C1 C6 C10 121.8(4)
C2 C7 C8 112.5(4)
C2 C7 C9 110.7(4)
C8 C7 C9 110.0(5)
C6 C10 C11 109.3(4)
C6 C10 C12 113.1(4)
C11 C10 C12 110.5(4)
N1 C13 O1 118.9(4)
N1 C13 C14 129.2(5)
O1 C13 C14 111.9(4)
C17 C15 C16 111.0(4)
C17 C15 P1 109.3(3)
C16 C15 P1 111.3(3)
C20 C18 C19 110.9(4)
C20 C18 P1 109.3(3)
C19 C18 P1 112.6(3)
O2 C21 C22 128.7(6)
O2 C21 Pd1 121.2(5)
C22 C21 Pd1 109.8(4)
C23 C22 C21 114.9(7)
C22 C23 C24 108.9(7)
C22 C23 C26 104.9(7)
C24 C23 C26 118.5(7)
C22 C23 C25 105.3(7)
C24 C23 C25 107.0(7)
C26 C23 C25 111.5(7)
C27 C26 C31 118.1(6)
C27 C26 C23 121.4(6)
C31 C26 C23 119.9(6)
C26 C27 C28 120.7(6)
C29 C28 C27 120.0(5)
C30 C29 C28 120.3(6)
C29 C30 C31 119.7(5)
C30 C31 C26 121.1(5)
N2 C32 C33 179.8(7)
C58 B1 C34 114.2(3)
C58 B1 C42 103.3(3)
C34 B1 C42 113.6(3)
C58 B1 C50 111.2(3)
C34 B1 C50 103.8(3)
C42 B1 C50 111.0(3)
C35 C34 C39 115.2(4)
C35 C34 B1 121.9(4)
C39 C34 B1 122.6(4)
C36 C35 C34 122.3(4)
C35 C36 C37 121.2(4)
C35 C36 C40 119.5(4)
C37 C36 C40 119.2(4)
C36 C37 C38 118.0(4)
C39 C38 C37 120.5(4)
C39 C38 C41 120.4(4)
C37 C38 C41 119.1(4)
C38 C39 C34 122.7(4)
F3 C40 F1 107.2(4)
F3 C40 F2 106.0(5)
F1 C40 F2 104.9(4)
F3 C40 C36 113.4(4)
F1 C40 C36 112.8(4)
F2 C40 C36 112.0(4)
F4 C41 F6 108.9(5)
F4 C41 F5 105.3(5)
F6 C41 F5 103.6(4)
F4 C41 C38 113.9(4)
F6 C41 C38 113.0(4)
F5 C41 C38 111.4(4)
C47 C42 C43 115.5(4)
C47 C42 B1 121.0(4)
C43 C42 B1 123.2(4)
C44 C43 C42 122.1(4)
C45 C44 C43 120.9(5)
C45 C44 C48 118.1(4)
C43 C44 C48 121.0(5)
C46 C45 C44 118.4(4)
C45 C46 C47 120.8(5)
C45 C46 C49 119.1(5)
C47 C46 C49 120.1(5)
C42 C47 C46 122.3(5)
F8A C48 F9B 119.5(9)
F8A C48 F9A 111.7(8)
F8A C48 F7B 69.6(7)
F9B C48 F7B 107.1(7)
F9A C48 F7B 133.4(7)
F8A C48 F7A 107.8(7)
F9B C48 F7A 72.7(6)
F9A C48 F7A 101.9(6)
F9B C48 F8B 104.9(7)
F9A C48 F8B 86.7(7)
F7B C48 F8B 98.6(7)
F7A C48 F8B 131.4(7)
F8A C48 C44 116.7(6)
F9B C48 C44 119.3(7)
F9A C48 C44 108.0(6)
F7B C48 C44 112.2(5)
F7A C48 C44 109.9(6)
F8B C48 C44 112.6(5)
F12 C49 F10 108.6(7)
F12 C49 F11 103.3(6)
F10 C49 F11 105.8(6)
F12 C49 C46 113.4(6)
F10 C49 C46 113.3(5)
F11 C49 C46 111.6(6)
C51 C50 C55 114.6(4)
C51 C50 B1 121.3(4)
C55 C50 B1 124.1(4)
C52 C51 C50 122.9(4)
C51 C52 C53 120.9(4)
C51 C52 C56 119.6(4)
C53 C52 C56 119.5(4)
C54 C53 C52 117.8(4)
C55 C54 C53 120.7(4)
C55 C54 C57 119.5(4)
C53 C54 C57 119.8(4)
C54 C55 C50 123.0(4)
F16B C56 F18A 125.4(5)
F16B C56 F18B 113.8(4)
F18A C56 F18B 45.4(4)
F18A C56 F17A 109.3(4)
F18B C56 F17A 127.8(5)
F16B C56 F17B 101.9(4)
F18A C56 F17B 54.7(4)
F18B C56 F17B 99.4(4)
F17A C56 F17B 68.7(4)
F16B C56 F16A 65.9(4)
F18A C56 F16A 101.3(4)
F18B C56 F16A 59.1(4)
F17A C56 F16A 98.4(4)
F17B C56 F16A 141.8(4)
F16B C56 C52 114.5(4)
F18A C56 C52 119.7(4)
F18B C56 C52 116.2(4)
F17A C56 C52 115.7(4)
F17B C56 C52 108.6(4)
F16A C56 C52 109.3(4)
F13 C57 F15 109.9(5)
F13 C57 F14 105.3(5)
F15 C57 F14 102.0(4)
F13 C57 C54 113.5(4)
F15 C57 C54 113.0(4)
F14 C57 C54 112.2(4)
C63 C58 C59 115.8(4)
C63 C58 B1 118.9(4)
C59 C58 B1 124.8(4)
C60 C59 C58 121.3(4)
C61 C60 C59 121.7(4)
C61 C60 C64 117.2(4)
C59 C60 C64 121.2(4)
C60 C61 C62 118.1(4)
C61 C62 C63 120.5(4)
C61 C62 C65 119.0(4)
C63 C62 C65 120.5(4)
C62 C63 C58 122.7(4)
F23 C64 F24 106.4(4)
F23 C64 F22 106.9(4)
F24 C64 F22 105.4(4)
F23 C64 C60 113.6(4)
F24 C64 C60 112.0(4)
F22 C64 C60 112.0(4)
F19 C65 F20 105.5(4)
F19 C65 F21 106.1(4)
F20 C65 F21 105.6(4)
F19 C65 C62 113.0(4)
F20 C65 C62 112.8(4)
F21 C65 C62 113.1(4)

loop_
_geom_bond_atom_site_label_1
_geom_bond_atom_site_label_2
_geom_bond_distance
Pd1 C21 2.006(5)
Pd1 N2 2.089(4)
Pd1 N1 2.167(4)
Pd1 P1 2.2097(12)
P1 O1 1.683(3)
P1 C15 1.823(4)
P1 C18 1.826(5)
O1 C13 1.360(6)
O2 C21 1.107(7)
N1 C13 1.283(6)
N1 C1 1.448(6)
N2 C32 1.135(6)
C1 C6 1.394(6)
C1 C2 1.409(7)
C2 C3 1.388(7)
C2 C7 1.527(6)
C3 C4 1.381(7)
C4 C5 1.364(8)
C5 C6 1.390(7)
C6 C10 1.520(7)
C7 C8 1.528(8)
C7 C9 1.550(9)
C10 C11 1.525(7)
C10 C12 1.529(7)
C13 C14 1.481(7)
C15 C17 1.520(7)
C15 C16 1.527(7)
C18 C20 1.522(6)
C18 C19 1.527(7)
C21 C22 1.562(9)
C22 C23 1.433(11)
C23 C24 1.445(10)
C23 C26 1.506(10)
C23 C25 1.593(12)
C26 C27 1.371(8)
C26 C31 1.387(8)
C27 C28 1.380(9)
C28 C29 1.368(9)
C29 C30 1.358(8)
C30 C31 1.372(8)
C32 C33 1.441(7)
B1 C58 1.629(6)
B1 C34 1.634(6)
B1 C42 1.639(6)
B1 C50 1.645(6)
C34 C35 1.404(6)
C34 C39 1.406(6)
C35 C36 1.383(7)
C36 C37 1.383(6)
C36 C40 1.495(6)
C37 C38 1.391(6)
C38 C39 1.385(6)
C38 C41 1.495(6)
C40 F3 1.329(6)
C40 F1 1.336(6)
C40 F2 1.346(7)
C41 F4 1.298(6)
C41 F6 1.304(6)
C41 F5 1.332(6)
C42 C47 1.386(6)
C42 C43 1.403(6)
C43 C44 1.394(6)
C44 C45 1.374(7)
C44 C48 1.494(7)
C45 C46 1.373(8)
C46 C47 1.402(7)
C46 C49 1.494(8)
C48 F8A 1.221(12)
C48 F9B 1.279(11)
C48 F9A 1.353(10)
C48 F7B 1.358(10)
C48 F7A 1.376(9)
C48 F8B 1.431(11)
C49 F12 1.286(9)
C49 F10 1.322(7)
C49 F11 1.356(8)
C50 C51 1.402(6)
C50 C55 1.408(6)
C51 C52 1.378(6)
C52 C53 1.392(6)
C52 C56 1.474(6)
C53 C54 1.384(6)
C54 C55 1.381(6)
C54 C57 1.495(6)
C56 F16B 1.276(4)
C56 F18A 1.281(4)
C56 F18B 1.301(4)
C56 F17A 1.329(4)
C56 F17B 1.395(4)
C56 F16A 1.400(4)
C57 F13 1.314(6)
C57 F15 1.324(6)
C57 F14 1.341(6)
C58 C63 1.395(6)
C58 C59 1.405(6)
C59 C60 1.389(6)
C60 C61 1.376(6)
C60 C64 1.503(6)
C61 C62 1.383(6)
C62 C63 1.386(6)
C62 C65 1.487(7)
C64 F23 1.327(6)
C64 F24 1.341(5)
C64 F22 1.343(6)
C65 F19 1.328(6)
C65 F20 1.338(6)
C65 F21 1.339(6)
